data_7041646
loop_
_publ_author_name
'Jha, Vikesh Kumar'
'Mani, Ganesan'
'Davuluri, Yogeswara Rao'
'Anoop, Anakuthil'

_publ_section_title
;
 The pyrrole ring \h(2)-hapticity bridged binuclear tricarbonyl Mo(0) and
 W(0) complexes: catalysis of regioselective hydroamination reactions and
 DFT calculations.
;
_journal_issue 6
_journal_name_full 'Dalton transactions (Cambridge, England : 2003)'
_journal_page_first 1840
_journal_page_last 1847
_journal_paper_doi 10.1039/c6dt04458a
_journal_volume 46
_journal_year 2017
_chemical_formula_sum 'C38 H45 Mo2 N9 O7'
_chemical_formula_weight 931.71
_space_group_crystal_system monoclinic
_space_group_IT_number 15
_space_group_name_Hall '-C 2yc'
_space_group_name_H-M_alt 'C 1 2/c 1'
_symmetry_space_group_name_Hall '-C 2yc'
_symmetry_space_group_name_H-M 'C 1 2/c 1'
_atom_sites_solution_hydrogens mixed
_audit_creation_method SHELXL-2014/7
_audit_update_record
;
2017-01-02 deposited with the CCDC.
2017-01-10 downloaded from the CCDC.
;
_cell_angle_alpha 90
_cell_angle_beta 98.609(4)
_cell_angle_gamma 90
_cell_formula_units_Z 4
_cell_length_a 14.506(2)
_cell_length_b 14.760(2)
_cell_length_c 20.139(3)
_cell_measurement_reflns_used 25081
_cell_measurement_temperature 100(2)
_cell_measurement_theta_max 25.000
_cell_measurement_theta_min 1.980
_cell_volume 4263.3(10)
_computing_data_collection 'SAINT APEX'
_computing_molecular_graphics ortep
_computing_publication_material winGX
_computing_structure_refinement 'SHELXL-2014/7 (Sheldrick, 2014)'
_computing_structure_solution sir92
_diffrn_ambient_temperature 100(2)
_diffrn_measured_fraction_theta_full 0.999
_diffrn_measured_fraction_theta_max 0.999
_diffrn_measurement_device_type hemisphere
_diffrn_radiation_type MoK\a
_diffrn_radiation_wavelength 0.71073
_diffrn_reflns_av_R_equivalents 0.0485
_diffrn_reflns_av_unetI/netI 0.0310
_diffrn_reflns_Laue_measured_fraction_full 0.999
_diffrn_reflns_Laue_measured_fraction_max 0.999
_diffrn_reflns_limit_h_max 17
_diffrn_reflns_limit_h_min -16
_diffrn_reflns_limit_k_max 17
_diffrn_reflns_limit_k_min -17
_diffrn_reflns_limit_l_max 23
_diffrn_reflns_limit_l_min -23
_diffrn_reflns_number 25081
_diffrn_reflns_point_group_measured_fraction_full 0.999
_diffrn_reflns_point_group_measured_fraction_max 0.999
_diffrn_reflns_theta_full 25.000
_diffrn_reflns_theta_max 25.000
_diffrn_reflns_theta_min 1.980
_diffrn_source 'fine-focus sealed tube'
_exptl_absorpt_coefficient_mu 0.644
_exptl_absorpt_correction_type multi-scan
_exptl_absorpt_process_details sadabs
_exptl_crystal_colour Yellow
_exptl_crystal_density_diffrn 1.452
_exptl_crystal_description Prism
_exptl_crystal_F_000 1904
_exptl_crystal_size_max 0.160
_exptl_crystal_size_mid 0.143
_exptl_crystal_size_min 0.118
_exptl_transmission_factor_max 1
_exptl_transmission_factor_min 0.855
_refine_diff_density_max 0.459
_refine_diff_density_min -0.264
_refine_diff_density_rms 0.069
_refine_ls_extinction_method none
_refine_ls_goodness_of_fit_ref 1.050
_refine_ls_hydrogen_treatment mixed
_refine_ls_matrix_type full
_refine_ls_number_parameters 259
_refine_ls_number_reflns 3759
_refine_ls_number_restraints 0
_refine_ls_restrained_S_all 1.050
_refine_ls_R_factor_all 0.0308
_refine_ls_R_factor_gt 0.0259
_refine_ls_shift/su_max 0.000
_refine_ls_shift/su_mean 0.000
_refine_ls_structure_factor_coef Fsqd
_refine_ls_weighting_details 'w=1/[\s^2^(Fo^2^)+(0.0316P)^2^+4.8781P] where P=(Fo^2^+2Fc^2^)/3'
_refine_ls_weighting_scheme calc
_refine_ls_wR_factor_gt 0.0638
_refine_ls_wR_factor_ref 0.0659
_reflns_Friedel_coverage 0.000
_reflns_number_gt 3332
_reflns_number_total 3759
_reflns_threshold_expression 'I > 2\s(I)'
_cod_data_source_file c6dt04458a2.cif
_cod_data_source_block Mo
_cod_depositor_comments 'Adding full bibliography for 7041646--7041647.cif.'
_cod_original_cell_volume 4263.3(12)
_cod_database_code 7041646
_shelx_shelxl_version_number 2014/7
_shelx_space_group_comment
;
The symmetry employed for this shelxl refinement is uniquely defined
by the following loop, which should always be used as a source of
symmetry information in preference to the above space-group names.
They are only intended as comments.
;
_shelx_estimated_absorpt_t_min 0.904
_shelx_estimated_absorpt_t_max 0.928

loop_
_space_group_symop_operation_xyz
'x, y, z'
'-x, y, -z+1/2'
'x+1/2, y+1/2, z'
'-x+1/2, y+1/2, -z+1/2'
'-x, -y, -z'
'x, -y, z-1/2'
'-x+1/2, -y+1/2, -z'
'x+1/2, -y+1/2, z-1/2'

loop_
_atom_site_label
_atom_site_type_symbol
_atom_site_fract_x
_atom_site_fract_y
_atom_site_fract_z
_atom_site_U_iso_or_equiv
_atom_site_adp_type
_atom_site_occupancy
_atom_site_site_symmetry_order
_atom_site_calc_flag
_atom_site_refinement_flags_posn
_atom_site_refinement_flags_adp
_atom_site_refinement_flags_occupancy
C1 C 1.17278(15) -0.02044(15) 0.16884(11) 0.0153(5) Uani 1 1 d . . .
C2 C 1.21508(16) 0.10419(14) 0.26178(13) 0.0164(5) Uani 1 1 d . . .
C3 C 1.26235(16) 0.12140(14) 0.13394(12) 0.0162(5) Uani 1 1 d . . .
C4 C 0.98700(15) 0.04288(15) 0.19323(11) 0.0134(5) Uani 1 1 d . . .
C5 C 0.99098(15) 0.13343(15) 0.21347(11) 0.0137(5) Uani 1 1 d . . .
C6 C 0.95108(16) -0.00018(15) 0.12704(11) 0.0155(5) Uani 1 1 d . . .
H6A H 0.9850 -0.0575 0.1226 0.019 Uiso 1 1 calc R U .
H6B H 0.8841 -0.0147 0.1253 0.019 Uiso 1 1 calc R U .
C7 C 0.89901(16) 0.08206(16) 0.01780(12) 0.0184(5) Uani 1 1 d . . .
C8 C 0.80422(16) 0.04037(18) 0.00469(13) 0.0248(6) Uani 1 1 d . . .
H8A H 0.8101 -0.0250 -0.0022 0.037 Uiso 1 1 calc R U .
H8B H 0.7687 0.0677 -0.0356 0.037 Uiso 1 1 calc R U .
H8C H 0.7717 0.0511 0.0433 0.037 Uiso 1 1 calc R U .
C9 C 0.94051(17) 0.14738(16) -0.01678(12) 0.0210(5) Uani 1 1 d . . .
H9 H 0.9137 0.1767 -0.0571 0.025 Uiso 1 1 calc R U .
C10 C 1.02977(16) 0.16211(15) 0.01897(12) 0.0177(5) Uani 1 1 d . . .
C11 C 1.10305(17) 0.22726(17) 0.00436(12) 0.0228(6) Uani 1 1 d . . .
H11A H 1.0930 0.2861 0.0246 0.034 Uiso 1 1 calc R U .
H11B H 1.0995 0.2343 -0.0443 0.034 Uiso 1 1 calc R U .
H11C H 1.1647 0.2040 0.0232 0.034 Uiso 1 1 calc R U .
C12 C 0.95074(15) 0.21385(14) 0.17277(11) 0.0142(5) Uani 1 1 d . . .
H12A H 0.9244 0.1935 0.1270 0.017 Uiso 1 1 calc R U .
H12B H 0.8994 0.2402 0.1938 0.017 Uiso 1 1 calc R U .
C13 C 1.00982(17) 0.37361(15) 0.15984(13) 0.0205(5) Uani 1 1 d . . .
C14 C 0.91620(18) 0.41677(16) 0.15440(16) 0.0310(7) Uani 1 1 d . . .
H14A H 0.8720 0.3836 0.1216 0.046 Uiso 1 1 calc R U .
H14B H 0.9202 0.4798 0.1397 0.046 Uiso 1 1 calc R U .
H14C H 0.8948 0.4153 0.1983 0.046 Uiso 1 1 calc R U .
C15 C 1.09745(17) 0.40883(15) 0.15838(13) 0.0225(6) Uani 1 1 d . . .
H15 H 1.1127 0.4707 0.1530 0.027 Uiso 1 1 calc R U .
C16 C 1.15967(16) 0.33580(15) 0.16633(11) 0.0167(5) Uani 1 1 d . . .
C17 C 1.26292(16) 0.33722(16) 0.16867(13) 0.0213(5) Uani 1 1 d . . .
H17A H 1.2911 0.2892 0.1987 0.032 Uiso 1 1 calc R U .
H17B H 1.2874 0.3961 0.1855 0.032 Uiso 1 1 calc R U .
H17C H 1.2781 0.3273 0.1234 0.032 Uiso 1 1 calc R U .
C18 C 1.47282(19) 0.24516(17) 0.30227(13) 0.0268(6) Uani 1 1 d . . .
H18A H 1.4125 0.2657 0.3143 0.032 Uiso 1 1 calc R U .
H18B H 1.5205 0.2473 0.3429 0.032 Uiso 1 1 calc R U .
C19 C 1.46435(17) 0.15075(17) 0.27376(14) 0.0269(6) Uani 1 1 d . . .
H19A H 1.4009 0.1393 0.2495 0.032 Uiso 1 1 calc R U .
H19B H 1.4794 0.1047 0.3095 0.032 Uiso 1 1 calc R U .
N1 N 1.0000 -0.01029(18) 0.2500 0.0141(6) Uani 1 2 d S T P
H1N H 1.0000 -0.060(3) 0.2500 0.017 Uiso 1 2 d S U P
N2 N 0.96288(12) 0.05974(12) 0.07149(9) 0.0145(4) Uani 1 1 d . . .
N3 N 1.04362(13) 0.10876(12) 0.07345(10) 0.0150(4) Uani 1 1 d . . .
N4 N 1.02160(12) 0.28335(12) 0.16828(10) 0.0148(4) Uani 1 1 d . . .
N5 N 1.11310(13) 0.25838(12) 0.17141(9) 0.0146(4) Uani 1 1 d . . .
O1 O 1.19091(12) -0.09749(10) 0.16890(9) 0.0210(4) Uani 1 1 d . . .
O2 O 1.25083(12) 0.09697(11) 0.31756(9) 0.0240(4) Uani 1 1 d . . .
O3 O 1.33168(11) 0.12662(11) 0.11065(9) 0.0222(4) Uani 1 1 d . . .
O4 O 1.5000 0.30125(15) 0.2500 0.0282(6) Uani 1 2 d S T P
Mo Mo 1.14683(2) 0.10851(2) 0.17072(2) 0.01211(8) Uani 1 1 d . . .

loop_
_atom_site_aniso_label
_atom_site_aniso_U_11
_atom_site_aniso_U_22
_atom_site_aniso_U_33
_atom_site_aniso_U_23
_atom_site_aniso_U_13
_atom_site_aniso_U_12
C1 0.0117(11) 0.0208(13) 0.0136(12) 0.0010(9) 0.0029(9) -0.0019(9)
C2 0.0123(12) 0.0149(11) 0.0233(14) 0.0001(10) 0.0071(10) 0.0001(9)
C3 0.0195(13) 0.0118(11) 0.0165(12) 0.0032(9) 0.0006(10) 0.0007(9)
C4 0.0089(11) 0.0160(11) 0.0161(12) 0.0003(9) 0.0048(9) -0.0010(9)
C5 0.0084(11) 0.0156(11) 0.0174(12) 0.0004(9) 0.0034(9) 0.0009(9)
C6 0.0160(12) 0.0161(11) 0.0149(12) 0.0004(9) 0.0037(10) -0.0034(9)
C7 0.0184(13) 0.0233(12) 0.0140(12) -0.0044(10) 0.0037(10) 0.0011(10)
C8 0.0195(13) 0.0359(14) 0.0187(14) -0.0024(11) 0.0016(11) -0.0012(11)
C9 0.0235(13) 0.0247(12) 0.0144(13) 0.0003(10) 0.0018(10) 0.0030(10)
C10 0.0201(13) 0.0198(12) 0.0139(12) -0.0009(9) 0.0049(10) 0.0017(10)
C11 0.0260(14) 0.0263(13) 0.0161(13) 0.0049(10) 0.0033(11) -0.0030(10)
C12 0.0111(11) 0.0146(11) 0.0168(13) 0.0011(9) 0.0014(9) -0.0005(9)
C13 0.0196(13) 0.0143(11) 0.0275(14) 0.0040(10) 0.0037(11) 0.0022(9)
C14 0.0207(14) 0.0167(12) 0.056(2) 0.0073(12) 0.0059(13) 0.0045(10)
C15 0.0214(14) 0.0125(11) 0.0342(16) 0.0010(10) 0.0059(11) -0.0024(9)
C16 0.0176(12) 0.0162(11) 0.0168(13) -0.0001(9) 0.0041(10) -0.0029(9)
C17 0.0176(12) 0.0178(12) 0.0298(15) -0.0042(10) 0.0078(11) -0.0040(10)
C18 0.0312(15) 0.0294(14) 0.0213(14) 0.0035(11) 0.0086(12) 0.0078(12)
C19 0.0212(14) 0.0218(13) 0.0378(16) 0.0090(11) 0.0050(12) -0.0014(10)
N1 0.0157(14) 0.0106(12) 0.0165(15) 0.000 0.0037(11) 0.000
N2 0.0129(10) 0.0176(10) 0.0131(10) -0.0007(8) 0.0024(8) -0.0027(8)
N3 0.0141(10) 0.0165(9) 0.0152(10) -0.0016(8) 0.0039(8) -0.0029(7)
N4 0.0101(10) 0.0136(9) 0.0212(11) 0.0017(8) 0.0035(8) -0.0003(7)
N5 0.0112(9) 0.0171(10) 0.0157(10) 0.0002(8) 0.0031(8) 0.0005(8)
O1 0.0210(9) 0.0157(9) 0.0262(10) 0.0005(7) 0.0033(7) 0.0010(7)
O2 0.0217(9) 0.0324(10) 0.0165(10) 0.0019(7) -0.0015(8) 0.0032(7)
O3 0.0167(9) 0.0224(9) 0.0297(10) 0.0034(7) 0.0109(8) 0.0015(7)
O4 0.0423(16) 0.0140(12) 0.0298(15) 0.000 0.0103(12) 0.000
Mo 0.01095(12) 0.01197(11) 0.01376(12) 0.00063(8) 0.00304(8) 0.00003(7)

loop_
_atom_type_symbol
_atom_type_description
_atom_type_scat_dispersion_real
_atom_type_scat_dispersion_imag
_atom_type_scat_source
C C 0.0033 0.0016 'International Tables Vol C Tables 4.2.6.8 and 6.1.1.4'
H H 0.0000 0.0000 'International Tables Vol C Tables 4.2.6.8 and 6.1.1.4'
N N 0.0061 0.0033 'International Tables Vol C Tables 4.2.6.8 and 6.1.1.4'
O O 0.0106 0.0060 'International Tables Vol C Tables 4.2.6.8 and 6.1.1.4'
Mo Mo -1.6832 0.6857 'International Tables Vol C Tables 4.2.6.8 and 6.1.1.4'

loop_
_geom_angle_atom_site_label_1
_geom_angle_atom_site_label_2
_geom_angle_atom_site_label_3
_geom_angle
_geom_angle_site_symmetry_1
_geom_angle_site_symmetry_3
O1 C1 Mo 178.0(2) . .
O2 C2 Mo 174.77(19) . .
O3 C3 Mo 177.9(2) . .
N1 C4 C5 108.0(2) . .
N1 C4 C6 118.91(19) . .
C5 C4 C6 131.3(2) . .
N1 C4 Mo 109.92(12) . .
C5 C4 Mo 72.35(12) . .
C6 C4 Mo 101.67(13) . .
C4 C5 C5 106.77(13) . 2_755
C4 C5 C12 126.8(2) . .
C5 C5 C12 123.05(14) 2_755 .
C4 C5 Mo 76.38(12) . .
C5 C5 Mo 107.79(19) 2_755 .
C12 C5 Mo 102.67(13) . .
N2 C6 C4 111.14(18) . .
N2 C6 H6A 109.4 . .
C4 C6 H6A 109.4 . .
N2 C6 H6B 109.4 . .
C4 C6 H6B 109.4 . .
H6A C6 H6B 108.0 . .
N2 C7 C9 105.9(2) . .
N2 C7 C8 122.9(2) . .
C9 C7 C8 131.2(2) . .
C7 C8 H8A 109.5 . .
C7 C8 H8B 109.5 . .
H8A C8 H8B 109.5 . .
C7 C8 H8C 109.5 . .
H8A C8 H8C 109.5 . .
H8B C8 H8C 109.5 . .
C7 C9 C10 106.8(2) . .
C7 C9 H9 126.6 . .
C10 C9 H9 126.6 . .
N3 C10 C9 110.1(2) . .
N3 C10 C11 121.0(2) . .
C9 C10 C11 128.9(2) . .
C10 C11 H11A 109.5 . .
C10 C11 H11B 109.5 . .
H11A C11 H11B 109.5 . .
C10 C11 H11C 109.5 . .
H11A C11 H11C 109.5 . .
H11B C11 H11C 109.5 . .
N4 C12 C5 111.48(18) . .
N4 C12 H12A 109.3 . .
C5 C12 H12A 109.3 . .
N4 C12 H12B 109.3 . .
C5 C12 H12B 109.3 . .
H12A C12 H12B 108.0 . .
N4 C13 C15 106.0(2) . .
N4 C13 C14 121.9(2) . .
C15 C13 C14 132.2(2) . .
C13 C14 H14A 109.5 . .
C13 C14 H14B 109.5 . .
H14A C14 H14B 109.5 . .
C13 C14 H14C 109.5 . .
H14A C14 H14C 109.5 . .
H14B C14 H14C 109.5 . .
C13 C15 C16 106.7(2) . .
C13 C15 H15 126.6 . .
C16 C15 H15 126.6 . .
N5 C16 C15 110.0(2) . .
N5 C16 C17 121.7(2) . .
C15 C16 C17 128.3(2) . .
C16 C17 H17A 109.5 . .
C16 C17 H17B 109.5 . .
H17A C17 H17B 109.5 . .
C16 C17 H17C 109.5 . .
H17A C17 H17C 109.5 . .
H17B C17 H17C 109.5 . .
O4 C18 C19 105.6(2) . .
O4 C18 H18A 110.6 . .
C19 C18 H18A 110.6 . .
O4 C18 H18B 110.6 . .
C19 C18 H18B 110.6 . .
H18A C18 H18B 108.8 . .
C18 C19 C19 102.54(15) . 2_855
C18 C19 H19A 111.3 . .
C19 C19 H19A 111.3 2_855 .
C18 C19 H19B 111.3 . .
C19 C19 H19B 111.3 2_855 .
H19A C19 H19B 109.2 . .
C4 N1 C4 110.5(3) . 2_755
C4 N1 H1N 124.77(13) . .
C4 N1 H1N 124.77(13) 2_755 .
C7 N2 N3 111.93(18) . .
C7 N2 C6 128.00(19) . .
N3 N2 C6 119.74(18) . .
C10 N3 N2 105.27(18) . .
C10 N3 Mo 134.62(15) . .
N2 N3 Mo 118.14(13) . .
C13 N4 N5 112.01(18) . .
C13 N4 C12 128.45(19) . .
N5 N4 C12 119.53(17) . .
C16 N5 N4 105.26(17) . .
C16 N5 Mo 136.11(15) . .
N4 N5 Mo 118.10(13) . .
C18 O4 C18 109.8(3) . 2_855
C3 Mo C1 84.70(9) . .
C3 Mo C2 90.93(10) . .
C1 Mo C2 85.05(9) . .
C3 Mo N5 96.10(8) . .
C1 Mo N5 178.61(8) . .
C2 Mo N5 96.07(8) . .
C3 Mo N3 99.52(8) . .
C1 Mo N3 95.12(8) . .
C2 Mo N3 169.52(8) . .
N5 Mo N3 83.63(6) . .
C3 Mo C5 165.87(8) . .
C1 Mo C5 109.30(8) . .
C2 Mo C5 92.17(8) . .
N5 Mo C5 69.86(7) . .
N3 Mo C5 77.86(7) . .
C3 Mo C4 160.32(8) . .
C1 Mo C4 79.61(8) . .
C2 Mo C4 99.40(8) . .
N5 Mo C4 99.37(7) . .
N3 Mo C4 70.39(7) . .
C5 Mo C4 31.26(7) . .

loop_
_geom_bond_atom_site_label_1
_geom_bond_atom_site_label_2
_geom_bond_distance
_geom_bond_site_symmetry_2
C1 O1 1.167(3) .
C1 Mo 1.942(2) .
C2 O2 1.170(3) .
C2 Mo 1.950(3) .
C3 O3 1.174(3) .
C3 Mo 1.940(2) .
C4 N1 1.376(3) .
C4 C5 1.396(3) .
C4 C6 1.498(3) .
C4 Mo 2.614(2) .
C5 C5 1.455(5) 2_755
C5 C12 1.509(3) .
C5 Mo 2.563(2) .
C6 N2 1.456(3) .
C6 H6A 0.9900 .
C6 H6B 0.9900 .
C7 N2 1.355(3) .
C7 C9 1.379(3) .
C7 C8 1.493(3) .
C8 H8A 0.9800 .
C8 H8B 0.9800 .
C8 H8C 0.9800 .
C9 C10 1.401(3) .
C9 H9 0.9500 .
C10 N3 1.341(3) .
C10 C11 1.495(3) .
C11 H11A 0.9800 .
C11 H11B 0.9800 .
C11 H11C 0.9800 .
C12 N4 1.465(3) .
C12 H12A 0.9900 .
C12 H12B 0.9900 .
C13 N4 1.351(3) .
C13 C15 1.378(3) .
C13 C14 1.489(3) .
C14 H14A 0.9800 .
C14 H14B 0.9800 .
C14 H14C 0.9800 .
C15 C16 1.400(3) .
C15 H15 0.9500 .
C16 N5 1.339(3) .
C16 C17 1.492(3) .
C17 H17A 0.9800 .
C17 H17B 0.9800 .
C17 H17C 0.9800 .
C18 O4 1.440(3) .
C18 C19 1.505(3) .
C18 H18A 0.9900 .
C18 H18B 0.9900 .
C19 C19 1.511(5) 2_855
C19 H19A 0.9900 .
C19 H19B 0.9900 .
N1 C4 1.376(3) 2_755
N1 H1N 0.73(4) .
N2 N3 1.372(2) .
N3 Mo 2.2805(19) .
N4 N5 1.370(3) .
N5 Mo 2.2659(18) .
O4 C18 1.440(3) 2_855

loop_
_geom_hbond_atom_site_label_D
_geom_hbond_atom_site_label_H
_geom_hbond_atom_site_label_A
_geom_hbond_distance_DH
_geom_hbond_distance_HA
_geom_hbond_distance_DA
_geom_hbond_angle_DHA
_geom_hbond_site_symmetry_A
N1 H1N O4 0.73(4) 2.05(4) 2.782(4) 180.000(0) 3_445

loop_
_geom_torsion_atom_site_label_1
_geom_torsion_atom_site_label_2
_geom_torsion_atom_site_label_3
_geom_torsion_atom_site_label_4
_geom_torsion
_geom_torsion_site_symmetry_1
_geom_torsion_site_symmetry_4
N1 C4 C5 C5 1.0(3) . 2_755
C6 C4 C5 C5 165.0(2) . 2_755
Mo C4 C5 C5 -104.8(2) . 2_755
N1 C4 C5 C12 -158.40(19) . .
C6 C4 C5 C12 5.6(4) . .
Mo C4 C5 C12 95.8(2) . .
N1 C4 C5 Mo 105.81(13) . .
C6 C4 C5 Mo -90.2(2) . .
N1 C4 C6 N2 -166.22(16) . .
C5 C4 C6 N2 31.2(3) . .
Mo C4 C6 N2 -45.47(19) . .
N2 C7 C9 C10 -0.4(3) . .
C8 C7 C9 C10 178.8(2) . .
C7 C9 C10 N3 -0.1(3) . .
C7 C9 C10 C11 -178.5(2) . .
C4 C5 C12 N4 -125.4(2) . .
C5 C5 C12 N4 78.2(3) 2_755 .
Mo C5 C12 N4 -43.08(19) . .
N4 C13 C15 C16 -0.1(3) . .
C14 C13 C15 C16 179.6(3) . .
C13 C15 C16 N5 1.0(3) . .
C13 C15 C16 C17 -179.6(2) . .
O4 C18 C19 C19 30.5(3) . 2_855
C5 C4 N1 C4 -0.41(11) . 2_755
C6 C4 N1 C4 -166.7(2) . 2_755
Mo C4 N1 C4 76.81(10) . 2_755
C9 C7 N2 N3 0.7(3) . .
C8 C7 N2 N3 -178.5(2) . .
C9 C7 N2 C6 174.1(2) . .
C8 C7 N2 C6 -5.1(4) . .
C4 C6 N2 C7 -131.8(2) . .
C4 C6 N2 N3 41.1(3) . .
C9 C10 N3 N2 0.5(2) . .
C11 C10 N3 N2 179.1(2) . .
C9 C10 N3 Mo -162.48(16) . .
C11 C10 N3 Mo 16.1(3) . .
C7 N2 N3 C10 -0.8(2) . .
C6 N2 N3 C10 -174.80(18) . .
C7 N2 N3 Mo 165.58(14) . .
C6 N2 N3 Mo -8.4(2) . .
C15 C13 N4 N5 -0.9(3) . .
C14 C13 N4 N5 179.4(2) . .
C15 C13 N4 C12 -179.6(2) . .
C14 C13 N4 C12 0.7(4) . .
C5 C12 N4 C13 -152.7(2) . .
C5 C12 N4 N5 28.7(3) . .
C15 C16 N5 N4 -1.5(3) . .
C17 C16 N5 N4 179.1(2) . .
C15 C16 N5 Mo 169.64(17) . .
C17 C16 N5 Mo -9.8(4) . .
C13 N4 N5 C16 1.5(3) . .
C12 N4 N5 C16 -179.70(19) . .
C13 N4 N5 Mo -171.55(16) . .
C12 N4 N5 Mo 7.3(2) . .
C19 C18 O4 C18 -11.89(12) . 2_855
